data_2105218
loop_
_publ_author_name
'Briggs, Naomi E. B.'
'Kennedy, Alan R.'
'Morrison, Catriona A.'

_publ_section_title
;
 42 salt forms of tyramine: structural comparison and the occurrence of
 hydrate formation
;
_journal_issue 4
_journal_name_full 'Acta Crystallographica Section B'
_journal_page_first 453
_journal_page_last 464
_journal_paper_doi 10.1107/S0108768112026456
_journal_volume 68
_journal_year 2012
_chemical_formula_sum 'C14 H19 N O5 S'
_chemical_formula_weight 313.36
_space_group_IT_number 19
_symmetry_cell_setting orthorhombic
_symmetry_space_group_name_Hall 'P 2ac 2ab'
_symmetry_space_group_name_H-M 'P 21 21 21'
_atom_sites_solution_hydrogens geom
_atom_sites_solution_primary direct
_atom_sites_solution_secondary difmap
_audit_creation_method SHELXL-97
_cell_angle_alpha 90.00
_cell_angle_beta 90.00
_cell_angle_gamma 90.00
_cell_formula_units_Z 4
_cell_length_a 7.7244(2)
_cell_length_b 11.1889(2)
_cell_length_c 17.4253(4)
_cell_measurement_reflns_used 2730
_cell_measurement_temperature 123(2)
_cell_measurement_theta_max 29.4650
_cell_measurement_theta_min 2.9572
_cell_volume 1506.03(6)
_computing_structure_refinement 'SHELXL-97 (Sheldrick, 1997)'
_diffrn_ambient_temperature 123(2)
_diffrn_measured_fraction_theta_full 0.998
_diffrn_measured_fraction_theta_max 0.998
_diffrn_measurement_device_type 'Oxford Diffraction Xcalibur E'
_diffrn_measurement_method 'omega scans'
_diffrn_radiation_monochromator graphite
_diffrn_radiation_source 'fine-focus sealed tube'
_diffrn_radiation_type MoK\a
_diffrn_radiation_wavelength 0.71073
_diffrn_reflns_av_R_equivalents 0.0211
_diffrn_reflns_av_sigmaI/netI 0.0392
_diffrn_reflns_limit_h_max 9
_diffrn_reflns_limit_h_min -7
_diffrn_reflns_limit_k_max 12
_diffrn_reflns_limit_k_min -13
_diffrn_reflns_limit_l_max 21
_diffrn_reflns_limit_l_min -20
_diffrn_reflns_number 5062
_diffrn_reflns_theta_full 26.00
_diffrn_reflns_theta_max 26.00
_diffrn_reflns_theta_min 2.96
_exptl_absorpt_coefficient_mu 0.236
_exptl_absorpt_correction_T_max 1.00000
_exptl_absorpt_correction_T_min 0.89046
_exptl_absorpt_correction_type multi-scan
_exptl_absorpt_process_details
;
CrysAlisPro, Oxford Diffraction Ltd.,
Version 1.171.34.40 (release 27-08-2010 CrysAlis171 .NET)
(compiled Aug 27 2010,11:50:40)
Empirical absorption correction using spherical harmonics,
 implemented in SCALE3 ABSPACK scaling algorithm.
;
_exptl_crystal_colour colourless
_exptl_crystal_density_diffrn 1.382
_exptl_crystal_density_method 'not measured'
_exptl_crystal_description prism
_exptl_crystal_F_000 664
_exptl_crystal_size_max 0.40
_exptl_crystal_size_mid 0.22
_exptl_crystal_size_min 0.11
_refine_diff_density_max 0.236
_refine_diff_density_min -0.293
_refine_ls_abs_structure_details 'Flack H D (1983), Acta Cryst. A39, 876-881'
_refine_ls_abs_structure_Flack -0.10(7)
_refine_ls_extinction_method none
_refine_ls_goodness_of_fit_ref 1.049
_refine_ls_hydrogen_treatment mixed
_refine_ls_matrix_type full
_refine_ls_number_parameters 214
_refine_ls_number_reflns 2705
_refine_ls_number_restraints 0
_refine_ls_restrained_S_all 1.049
_refine_ls_R_factor_all 0.0386
_refine_ls_R_factor_gt 0.0319
_refine_ls_shift/su_max 0.000
_refine_ls_shift/su_mean 0.000
_refine_ls_structure_factor_coef Fsqd
_refine_ls_weighting_details 'calc w=1/[\s^2^(Fo^2^)+(0.0357P)^2^+0.0000P] where P=(Fo^2^+2Fc^2^)/3'
_refine_ls_weighting_scheme calc
_refine_ls_wR_factor_gt 0.0693
_refine_ls_wR_factor_ref 0.0725
_reflns_number_gt 2429
_reflns_number_total 2705
_reflns_threshold_expression I>2/s(I)
_cod_data_source_file ry5045.cif
_cod_data_source_block tyrbsrep
_cod_original_sg_symbol_H-M P212121
_cod_database_code 2105218

loop_
_symmetry_equiv_pos_as_xyz
'x, y, z'
'-x+1/2, -y, z+1/2'
'x+1/2, -y+1/2, -z'
'-x, y+1/2, -z+1/2'

loop_
_atom_site_type_symbol
_atom_site_label
_atom_site_fract_x
_atom_site_fract_y
_atom_site_fract_z
_atom_site_U_iso_or_equiv
_atom_site_adp_type
_atom_site_calc_flag
_atom_site_refinement_flags
_atom_site_occupancy
_atom_site_symmetry_multiplicity
S S1 0.63943(7) -0.21414(4) -0.18603(2) 0.01899(13) Uani d . 1 1
O O1 0.1506(2) 0.04340(13) -0.20432(8) 0.0268(4) Uani d . 1 1
O O2 0.6440(2) -0.34462(11) -0.18961(8) 0.0281(4) Uani d . 1 1
O O1W 0.7039(3) 0.08476(14) -0.24842(10) 0.0320(4) Uani d . 1 1
O O3 0.7907(2) -0.16053(12) -0.22311(8) 0.0239(4) Uani d . 1 1
O O4 0.4805(2) -0.16358(14) -0.21467(8) 0.0272(4) Uani d . 1 1
N N1 0.3632(3) 0.19691(17) 0.22859(9) 0.0212(4) Uani d . 1 1
C C1 0.1804(3) 0.14028(17) 0.02683(11) 0.0209(5) Uani d . 1 1
C C2 0.2672(3) 0.20616(18) -0.02864(11) 0.0219(4) Uani d . 1 1
H H2 0.3325 0.2741 -0.0134 0.026 Uiso calc R 1 1
C C3 0.2610(3) 0.17526(16) -0.10573(11) 0.0206(5) Uani d . 1 1
H H3 0.3230 0.2211 -0.1425 0.025 Uiso calc R 1 1
C C4 0.1643(3) 0.07766(15) -0.12887(11) 0.0202(5) Uani d . 1 1
C C5 0.0760(3) 0.01032(17) -0.07466(12) 0.0235(5) Uani d . 1 1
H H5 0.0098 -0.0571 -0.0901 0.028 Uiso calc R 1 1
C C6 0.0848(3) 0.04191(17) 0.00233(11) 0.0240(5) Uani d . 1 1
H H6 0.0241 -0.0047 0.0391 0.029 Uiso calc R 1 1
C C7 0.1850(3) 0.1765(2) 0.11082(11) 0.0263(5) Uani d . 1 1
H H7A 0.1559 0.2624 0.1152 0.032 Uiso calc R 1 1
H H7B 0.0961 0.1306 0.1393 0.032 Uiso calc R 1 1
C C8 0.3608(3) 0.15448(17) 0.14705(10) 0.0220(4) Uani d . 1 1
H H8A 0.3875 0.0680 0.1455 0.026 Uiso calc R 1 1
H H8B 0.4509 0.1972 0.1174 0.026 Uiso calc R 1 1
C C9 0.6523(3) -0.17292(16) -0.08817(10) 0.0174(4) Uani d . 1 1
C C10 0.7252(3) -0.24852(17) -0.03387(11) 0.0244(5) Uani d . 1 1
H H10 0.7686 -0.3247 -0.0484 0.029 Uiso calc R 1 1
C C11 0.7338(3) -0.2110(2) 0.04202(11) 0.0306(5) Uani d . 1 1
H H11 0.7827 -0.2620 0.0798 0.037 Uiso calc R 1 1
C C12 0.6716(3) -0.1001(2) 0.06274(12) 0.0303(6) Uani d . 1 1
H H12 0.6772 -0.0751 0.1148 0.036 Uiso calc R 1 1
C C13 0.6010(3) -0.02513(19) 0.00792(11) 0.0287(6) Uani d . 1 1
H H13 0.5602 0.0517 0.0223 0.034 Uiso calc R 1 1
C C14 0.5895(3) -0.06130(17) -0.06752(11) 0.0226(5) Uani d . 1 1
H H14 0.5392 -0.0103 -0.1050 0.027 Uiso calc R 1 1
H H1N 0.295(3) 0.151(2) 0.2555(13) 0.028(7) Uiso d . 1 1
H H2N 0.324(3) 0.274(2) 0.2321(12) 0.035(6) Uiso d . 1 1
H H3N 0.465(4) 0.189(2) 0.2431(14) 0.030(7) Uiso d . 1 1
H H1W 0.720(5) 0.013(3) -0.2441(17) 0.075(11) Uiso d . 1 1
H H2W 0.598(5) 0.092(3) -0.2666(19) 0.078(13) Uiso d . 1 1
H H1H 0.212(4) 0.085(2) -0.2302(16) 0.059(10) Uiso d . 1 1

loop_
_atom_site_aniso_label
_atom_site_aniso_U_11
_atom_site_aniso_U_22
_atom_site_aniso_U_33
_atom_site_aniso_U_12
_atom_site_aniso_U_13
_atom_site_aniso_U_23
S1 0.0194(3) 0.0189(2) 0.0187(2) -0.0005(3) 0.0009(2) -0.00186(19)
O1 0.0312(10) 0.0263(7) 0.0227(7) -0.0090(9) -0.0003(8) -0.0021(6)
O2 0.0382(10) 0.0200(6) 0.0261(7) -0.0024(8) 0.0036(9) -0.0040(5)
O1W 0.0337(11) 0.0213(8) 0.0410(10) -0.0013(9) -0.0029(9) 0.0040(7)
O3 0.0216(8) 0.0230(7) 0.0273(7) 0.0002(7) 0.0074(7) 0.0005(6)
O4 0.0222(9) 0.0359(8) 0.0234(8) 0.0004(8) -0.0055(7) -0.0009(6)
N1 0.0184(11) 0.0224(10) 0.0229(8) 0.0008(11) -0.0010(9) 0.0025(7)
C1 0.0152(13) 0.0257(11) 0.0219(10) 0.0050(10) -0.0010(9) 0.0011(8)
C2 0.0177(12) 0.0205(9) 0.0277(10) -0.0026(11) -0.0036(10) -0.0014(8)
C3 0.0190(13) 0.0191(9) 0.0238(10) -0.0021(10) 0.0003(9) 0.0063(7)
C4 0.0180(13) 0.0190(9) 0.0236(10) 0.0026(10) -0.0012(10) -0.0005(7)
C5 0.0189(13) 0.0180(10) 0.0337(12) -0.0038(10) 0.0008(10) -0.0008(8)
C6 0.0204(14) 0.0260(10) 0.0256(11) -0.0002(11) 0.0050(9) 0.0057(9)
C7 0.0189(13) 0.0368(11) 0.0231(10) 0.0026(11) 0.0035(10) -0.0009(9)
C8 0.0200(12) 0.0243(10) 0.0217(10) 0.0031(12) 0.0033(10) -0.0007(7)
C9 0.0135(11) 0.0205(9) 0.0182(9) -0.0032(10) 0.0006(9) 0.0004(7)
C10 0.0174(12) 0.0261(11) 0.0297(10) 0.0025(10) -0.0015(10) 0.0035(8)
C11 0.0211(13) 0.0449(12) 0.0259(10) 0.0014(14) -0.0040(10) 0.0075(10)
C12 0.0255(15) 0.0426(12) 0.0228(10) -0.0078(12) -0.0008(11) -0.0070(9)
C13 0.0282(16) 0.0289(11) 0.0290(11) -0.0003(12) 0.0038(11) -0.0078(9)
C14 0.0221(13) 0.0223(10) 0.0234(10) 0.0018(11) 0.0011(9) 0.0009(8)

loop_
_atom_type_symbol
_atom_type_description
_atom_type_scat_dispersion_real
_atom_type_scat_dispersion_imag
_atom_type_scat_source
S S 0.1246 0.1234 'International Tables Vol C Tables 4.2.6.8 and 6.1.1.4'
O O 0.0106 0.0060 'International Tables Vol C Tables 4.2.6.8 and 6.1.1.4'
N N 0.0061 0.0033 'International Tables Vol C Tables 4.2.6.8 and 6.1.1.4'
C C 0.0033 0.0016 'International Tables Vol C Tables 4.2.6.8 and 6.1.1.4'
H H 0.0000 0.0000 'International Tables Vol C Tables 4.2.6.8 and 6.1.1.4'

loop_
_geom_angle_atom_site_label_1
_geom_angle_atom_site_label_2
_geom_angle_atom_site_label_3
_geom_angle
O4 S1 O2 113.45(10)
O4 S1 O3 111.49(8)
O2 S1 O3 111.78(9)
O4 S1 C9 106.21(10)
O2 S1 C9 107.46(9)
O3 S1 C9 105.90(10)
C4 O1 H1H 109(2)
H1W O1W H2W 106(3)
C8 N1 H1N 108.5(15)
C8 N1 H2N 110.9(13)
H1N N1 H2N 109(2)
C8 N1 H3N 105.5(18)
H1N N1 H3N 110(2)
H2N N1 H3N 113(2)
C2 C1 C6 117.55(18)
C2 C1 C7 121.21(19)
C6 C1 C7 121.22(18)
C3 C2 C1 121.66(19)
C3 C2 H2 119.2
C1 C2 H2 119.2
C4 C3 C2 119.84(19)
C4 C3 H3 120.1
C2 C3 H3 120.1
O1 C4 C3 122.76(18)
O1 C4 C5 117.53(18)
C3 C4 C5 119.71(18)
C4 C5 C6 119.69(19)
C4 C5 H5 120.2
C6 C5 H5 120.2
C5 C6 C1 121.54(19)
C5 C6 H6 119.2
C1 C6 H6 119.2
C8 C7 C1 112.23(18)
C8 C7 H7A 109.2
C1 C7 H7A 109.2
C8 C7 H7B 109.2
C1 C7 H7B 109.2
H7A C7 H7B 107.9
N1 C8 C7 110.75(19)
N1 C8 H8A 109.5
C7 C8 H8A 109.5
N1 C8 H8B 109.5
C7 C8 H8B 109.5
H8A C8 H8B 108.1
C14 C9 C10 120.89(17)
C14 C9 S1 117.72(15)
C10 C9 S1 121.38(15)
C9 C10 C11 118.94(19)
C9 C10 H10 120.5
C11 C10 H10 120.5
C12 C11 C10 120.3(2)
C12 C11 H11 119.8
C10 C11 H11 119.8
C11 C12 C13 120.14(19)
C11 C12 H12 119.9
C13 C12 H12 119.9
C14 C13 C12 120.4(2)
C14 C13 H13 119.8
C12 C13 H13 119.8
C13 C14 C9 119.31(19)
C13 C14 H14 120.3
C9 C14 H14 120.3

loop_
_geom_bond_atom_site_label_1
_geom_bond_atom_site_label_2
_geom_bond_distance
S1 O4 1.4408(15)
S1 O2 1.4617(13)
S1 O3 1.4639(15)
S1 C9 1.7693(17)
O1 C4 1.374(2)
O1 H1H 0.80(3)
O1W H1W 0.82(3)
O1W H2W 0.88(4)
N1 C8 1.498(2)
N1 H1N 0.87(2)
N1 H2N 0.92(2)
N1 H3N 0.83(3)
C1 C2 1.388(3)
C1 C6 1.393(3)
C1 C7 1.519(3)
C2 C3 1.388(3)
C2 H2 0.9500
C3 C4 1.383(3)
C3 H3 0.9500
C4 C5 1.388(3)
C5 C6 1.389(3)
C5 H5 0.9500
C6 H6 0.9500
C7 C8 1.518(3)
C7 H7A 0.9900
C7 H7B 0.9900
C8 H8A 0.9900
C8 H8B 0.9900
C9 C14 1.387(3)
C9 C10 1.389(3)
C10 C11 1.389(3)
C10 H10 0.9500
C11 C12 1.379(3)
C11 H11 0.9500
C12 C13 1.383(3)
C12 H12 0.9500
C13 C14 1.378(3)
C13 H13 0.9500
C14 H14 0.9500

loop_
_geom_torsion_atom_site_label_1
_geom_torsion_atom_site_label_2
_geom_torsion_atom_site_label_3
_geom_torsion_atom_site_label_4
_geom_torsion
C6 C1 C2 C3 -0.6(3)
C7 C1 C2 C3 -178.7(2)
C1 C2 C3 C4 1.0(3)
C2 C3 C4 O1 179.0(2)
C2 C3 C4 C5 -0.8(3)
O1 C4 C5 C6 -179.5(2)
C3 C4 C5 C6 0.3(3)
C4 C5 C6 C1 0.1(4)
C2 C1 C6 C5 0.0(3)
C7 C1 C6 C5 178.1(2)
C2 C1 C7 C8 -71.4(3)
C6 C1 C7 C8 110.6(2)
C1 C7 C8 N1 177.11(16)
O4 S1 C9 C14 -35.6(2)
O2 S1 C9 C14 -157.34(18)
O3 S1 C9 C14 83.1(2)
O4 S1 C9 C10 145.50(18)
O2 S1 C9 C10 23.8(2)
O3 S1 C9 C10 -95.85(19)
C14 C9 C10 C11 0.4(3)
S1 C9 C10 C11 179.24(18)
C9 C10 C11 C12 -0.4(4)
C10 C11 C12 C13 -0.3(4)
C11 C12 C13 C14 1.1(4)
C12 C13 C14 C9 -1.1(4)
C10 C9 C14 C13 0.4(3)
S1 C9 C14 C13 -178.55(18)

loop_
_cod_related_entry_id
_cod_related_entry_database
_cod_related_entry_code
1 ChemSpider 30654576
